data_2228273
loop_
_publ_author_name
'Fernandes, Jos\'e A.'
'Almeida Paz, Filipe A.'
'Liu, Feng-Yi'
'Cunha-Silva, Lu\'is'
'Carlos, Lu\'is D.'
'Rocha, Jo\~ao'

_publ_section_title
;
 <i>trans</i>-Bis(4,7-diphenyl-1,10-phenanthroline-\k^2^<i>N</i>,<i>N</i>')bis(nitrato-\k^2^<i>O</i>,<i>O</i>')zinc(II)
;
_journal_coeditor_code CV2797
_journal_issue 12
_journal_name_full 'Acta Crystallographica Section E'
_journal_page_first m1608
_journal_page_last m1609
_journal_paper_doi 10.1107/S1600536810047161
_journal_volume 66
_journal_year 2010
_chemical_formula_iupac '[Zn (N O3)2 (C24 H16 N2)2]'
_chemical_formula_moiety 'C48 H32 N6 O6 Zn'
_chemical_formula_sum 'C48 H32 N6 O6 Zn'
_chemical_formula_weight 854.17
_chemical_name_systematic
;
<i>trans</i>-Bis(4,7-diphenyl-1,10-phenanthroline-
\k^2^<i>N</i>,<i>N'</i>)bis(nitrato-\k^2^<i>O</i>,<i>O'</i>)zinc(II)
;
_space_group_IT_number 15
_symmetry_cell_setting monoclinic
_symmetry_space_group_name_Hall '-C 2yc'
_symmetry_space_group_name_H-M 'C 1 2/c 1'
_atom_sites_solution_hydrogens geom
_atom_sites_solution_primary direct
_atom_sites_solution_secondary difmap
_cell_angle_alpha 90.00
_cell_angle_beta 124.0350(10)
_cell_angle_gamma 90.00
_cell_formula_units_Z 4
_cell_length_a 20.5074(4)
_cell_length_b 17.4116(3)
_cell_length_c 12.7089(3)
_cell_measurement_reflns_used 9894
_cell_measurement_temperature 180(2)
_cell_measurement_theta_max 30.19
_cell_measurement_theta_min 3.04
_cell_volume 3760.56(14)
_computing_cell_refinement 'SAINT-Plus (Bruker, 2005)'
_computing_data_collection 'APEX2 (Bruker, 2006)'
_computing_data_reduction 'SAINT-Plus (Bruker, 2005)'
_computing_molecular_graphics 'DIAMOND (Brandenburg, 2009)'
_computing_publication_material 'SHELXTL (Sheldrick, 2008)'
_computing_structure_refinement 'SHELXTL (Sheldrick, 2008)'
_computing_structure_solution 'SHELXTL (Sheldrick, 2008)'
_diffrn_ambient_temperature 180(2)
_diffrn_measured_fraction_theta_full 0.990
_diffrn_measured_fraction_theta_max 0.990
_diffrn_measurement_device_type 'Bruker X8 Kappa CCD APEXII'
_diffrn_measurement_method '\w and \f scans'
_diffrn_radiation_monochromator graphite
_diffrn_radiation_source 'fine-focus sealed tube'
_diffrn_radiation_type MoK\a
_diffrn_radiation_wavelength 0.71073
_diffrn_reflns_av_R_equivalents 0.0298
_diffrn_reflns_av_sigmaI/netI 0.0181
_diffrn_reflns_limit_h_max 26
_diffrn_reflns_limit_h_min -26
_diffrn_reflns_limit_k_max 20
_diffrn_reflns_limit_k_min -22
_diffrn_reflns_limit_l_max 16
_diffrn_reflns_limit_l_min -16
_diffrn_reflns_number 36092
_diffrn_reflns_theta_full 27.48
_diffrn_reflns_theta_max 27.48
_diffrn_reflns_theta_min 3.55
_diffrn_standards_number 0
_exptl_absorpt_coefficient_mu 0.717
_exptl_absorpt_correction_T_max 0.9000
_exptl_absorpt_correction_T_min 0.7623
_exptl_absorpt_correction_type multi-scan
_exptl_absorpt_process_details
;
(SADABS; Sheldrick, 1998)
;
_exptl_crystal_colour Colourless
_exptl_crystal_density_diffrn 1.509
_exptl_crystal_density_method 'not measured'
_exptl_crystal_description Prism
_exptl_crystal_F_000 1760
_exptl_crystal_size_max 0.40
_exptl_crystal_size_mid 0.28
_exptl_crystal_size_min 0.15
_refine_diff_density_max 0.293
_refine_diff_density_min -0.410
_refine_ls_extinction_method none
_refine_ls_goodness_of_fit_ref 1.057
_refine_ls_hydrogen_treatment constr
_refine_ls_matrix_type full
_refine_ls_number_parameters 278
_refine_ls_number_reflns 4283
_refine_ls_number_restraints 0
_refine_ls_restrained_S_all 1.057
_refine_ls_R_factor_all 0.0339
_refine_ls_R_factor_gt 0.0286
_refine_ls_shift/su_max 0.001
_refine_ls_shift/su_mean 0.000
_refine_ls_structure_factor_coef Fsqd
_refine_ls_weighting_details 'calc w=1/[\s^2^(Fo^2^)+(0.0361P)^2^+3.6556P] where P=(Fo^2^+2Fc^2^)/3'
_refine_ls_weighting_scheme calc
_refine_ls_wR_factor_gt 0.0741
_refine_ls_wR_factor_ref 0.0767
_reflns_number_gt 3824
_reflns_number_total 4283
_reflns_threshold_expression I>2\s(I)
_cod_data_source_file cv2797.cif
_cod_data_source_block I
_cod_original_cell_volume 3760.56(13)
_cod_original_sg_symbol_H-M 'C 2/c'
_cod_database_code 2228273
_cod_database_fobs_code 2228273

loop_
_symmetry_equiv_pos_as_xyz
'x, y, z'
'-x, y, -z+1/2'
'x+1/2, y+1/2, z'
'-x+1/2, y+1/2, -z+1/2'
'-x, -y, -z'
'x, -y, z-1/2'
'-x+1/2, -y+1/2, -z'
'x+1/2, -y+1/2, z-1/2'

loop_
_atom_site_type_symbol
_atom_site_label
_atom_site_fract_x
_atom_site_fract_y
_atom_site_fract_z
_atom_site_U_iso_or_equiv
_atom_site_adp_type
_atom_site_calc_flag
_atom_site_refinement_flags
_atom_site_occupancy
_atom_site_disorder_assembly
_atom_site_disorder_group
Zn Zn1 0.0000 0.406835(14) 0.2500 0.02344(8) Uani d S 1 . .
N N1 0.10982(7) 0.42246(7) 0.27115(11) 0.0191(2) Uani d . 1 . .
N N2 0.07903(7) 0.37812(7) 0.44046(11) 0.0205(2) Uani d . 1 . .
C C1 0.06298(8) 0.36151(8) 0.52558(15) 0.0239(3) Uani d . 1 . .
H H1 0.0096 0.3623 0.4996 0.029 Uiso calc R 1 . .
C C2 0.12052(9) 0.34307(8) 0.65081(14) 0.0236(3) Uani d . 1 . .
H H2 0.1063 0.3345 0.7093 0.028 Uiso calc R 1 . .
C C3 0.19831(8) 0.33704(8) 0.69094(13) 0.0190(3) Uani d . 1 . .
C C4 0.21717(8) 0.35236(8) 0.60058(13) 0.0175(3) Uani d . 1 . .
C C5 0.15537(8) 0.37498(8) 0.47776(13) 0.0173(3) Uani d . 1 . .
C C6 0.25883(8) 0.31729(8) 0.82531(13) 0.0205(3) Uani d . 1 . .
C C7 0.26247(9) 0.35967(9) 0.92152(15) 0.0269(3) Uani d . 1 . .
H H7 0.2273 0.4014 0.9005 0.032 Uiso calc R 1 . .
C C8 0.31732(10) 0.34113(10) 1.04812(15) 0.0316(4) Uani d . 1 . .
H H8 0.3204 0.3709 1.1134 0.038 Uiso calc R 1 . .
C C9 0.36722(9) 0.27957(10) 1.07902(14) 0.0295(3) Uani d . 1 . .
H H9 0.4045 0.2669 1.1656 0.035 Uiso calc R 1 . .
C C10 0.36317(9) 0.23612(9) 0.98444(15) 0.0269(3) Uani d . 1 . .
H H10 0.3968 0.1930 1.0061 0.032 Uiso calc R 1 . .
C C11 0.30981(8) 0.25548(9) 0.85766(14) 0.0233(3) Uani d . 1 . .
H H11 0.3081 0.2264 0.7929 0.028 Uiso calc R 1 . .
C C12 0.29576(8) 0.35127(8) 0.63016(13) 0.0194(3) Uani d . 1 . .
H H12 0.3378 0.3344 0.7117 0.023 Uiso calc R 1 . .
C C13 0.31121(8) 0.37373(8) 0.54435(13) 0.0199(3) Uani d . 1 . .
H H13 0.3641 0.3735 0.5679 0.024 Uiso calc R 1 . .
C C14 0.24988(8) 0.39783(8) 0.41882(13) 0.0174(3) Uani d . 1 . .
C C15 0.17192(8) 0.39831(7) 0.38575(13) 0.0173(3) Uani d . 1 . .
C C16 0.26372(8) 0.42396(8) 0.32660(13) 0.0180(3) Uani d . 1 . .
C C17 0.19943(8) 0.45022(8) 0.21198(13) 0.0212(3) Uani d . 1 . .
H H17 0.2066 0.4695 0.1492 0.025 Uiso calc R 1 . .
C C18 0.12428(8) 0.44864(8) 0.18798(13) 0.0218(3) Uani d . 1 . .
H H18 0.0814 0.4671 0.1085 0.026 Uiso calc R 1 . .
C C19 0.34289(8) 0.42377(8) 0.34930(13) 0.0200(3) Uani d . 1 . .
C C20 0.39130(9) 0.35907(9) 0.39623(14) 0.0248(3) Uani d . 1 . .
H H20 0.3747 0.3145 0.4182 0.030 Uiso calc R 1 . .
C C21 0.46359(9) 0.35970(10) 0.41090(15) 0.0317(4) Uani d . 1 . .
H H21 0.4963 0.3155 0.4429 0.038 Uiso calc R 1 . .
C C22 0.48832(9) 0.42424(11) 0.37928(16) 0.0337(4) Uani d . 1 . .
H H22 0.5378 0.4242 0.3893 0.040 Uiso calc R 1 . .
C C23 0.44103(10) 0.48887(10) 0.33299(16) 0.0323(4) Uani d . 1 . .
H H23 0.4580 0.5333 0.3115 0.039 Uiso calc R 1 . .
C C24 0.36867(9) 0.48850(9) 0.31812(14) 0.0260(3) Uani d . 1 . .
H H24 0.3363 0.5329 0.2863 0.031 Uiso calc R 1 . .
N N3 0.0000 0.22985(10) 0.2500 0.0302(4) Uani d S 1 . .
O O1 0.04653(7) 0.26663(8) 0.23472(13) 0.0460(3) Uani d . 1 . .
O O2 0.0000 0.15898(9) 0.2500 0.0450(5) Uani d S 1 . .
N N4 0.0000 0.57342(10) 0.2500 0.0246(4) Uani d S 1 . .
O O3 -0.02609(8) 0.53615(8) 0.14987(13) 0.0462(3) Uani d . 1 . .
O O4 0.0000 0.64379(9) 0.2500 0.0333(4) Uani d S 1 . .

loop_
_atom_site_aniso_label
_atom_site_aniso_U_11
_atom_site_aniso_U_22
_atom_site_aniso_U_33
_atom_site_aniso_U_12
_atom_site_aniso_U_13
_atom_site_aniso_U_23
Zn1 0.01213(12) 0.03237(15) 0.02007(13) 0.000 0.00548(10) 0.000
N1 0.0154(5) 0.0210(6) 0.0167(6) -0.0005(4) 0.0065(5) 0.0001(4)
N2 0.0158(5) 0.0210(6) 0.0245(6) 0.0004(4) 0.0112(5) 0.0015(5)
C1 0.0180(7) 0.0255(7) 0.0323(8) 0.0018(5) 0.0166(6) 0.0045(6)
C2 0.0257(7) 0.0235(7) 0.0294(8) 0.0018(6) 0.0203(7) 0.0041(6)
C3 0.0216(7) 0.0164(6) 0.0209(7) -0.0008(5) 0.0131(6) -0.0004(5)
C4 0.0172(6) 0.0177(6) 0.0182(6) -0.0007(5) 0.0104(5) -0.0018(5)
C5 0.0149(6) 0.0170(6) 0.0193(6) -0.0009(5) 0.0092(5) -0.0015(5)
C6 0.0215(7) 0.0235(7) 0.0201(7) -0.0034(5) 0.0140(6) 0.0012(5)
C7 0.0327(8) 0.0280(8) 0.0268(8) -0.0003(6) 0.0208(7) -0.0004(6)
C8 0.0410(9) 0.0375(9) 0.0227(8) -0.0079(7) 0.0218(7) -0.0054(6)
C9 0.0281(8) 0.0394(9) 0.0190(7) -0.0069(7) 0.0120(6) 0.0045(6)
C10 0.0241(7) 0.0301(8) 0.0264(8) 0.0008(6) 0.0140(6) 0.0061(6)
C11 0.0248(7) 0.0250(7) 0.0223(7) -0.0009(6) 0.0144(6) 0.0007(6)
C12 0.0148(6) 0.0247(7) 0.0154(6) 0.0015(5) 0.0064(5) 0.0003(5)
C13 0.0137(6) 0.0263(7) 0.0187(7) 0.0011(5) 0.0084(6) -0.0003(5)
C14 0.0165(6) 0.0187(6) 0.0165(6) -0.0005(5) 0.0089(5) -0.0016(5)
C15 0.0159(6) 0.0166(6) 0.0171(6) -0.0009(5) 0.0079(5) -0.0015(5)
C16 0.0193(7) 0.0168(6) 0.0188(6) -0.0007(5) 0.0112(6) -0.0014(5)
C17 0.0234(7) 0.0221(7) 0.0188(7) -0.0001(5) 0.0123(6) 0.0022(5)
C18 0.0203(7) 0.0225(7) 0.0163(6) 0.0007(5) 0.0064(6) 0.0021(5)
C19 0.0199(7) 0.0252(7) 0.0168(6) -0.0003(5) 0.0115(6) -0.0013(5)
C20 0.0268(8) 0.0258(7) 0.0259(7) 0.0030(6) 0.0174(6) 0.0010(6)
C21 0.0269(8) 0.0404(9) 0.0306(8) 0.0102(7) 0.0179(7) 0.0019(7)
C22 0.0219(8) 0.0546(11) 0.0298(8) -0.0020(7) 0.0178(7) -0.0050(7)
C23 0.0311(9) 0.0404(9) 0.0322(8) -0.0079(7) 0.0219(7) -0.0007(7)
C24 0.0271(8) 0.0274(8) 0.0265(8) 0.0000(6) 0.0169(7) 0.0026(6)
N3 0.0194(9) 0.0234(9) 0.0284(10) 0.000 0.0016(8) 0.000
O1 0.0320(7) 0.0442(8) 0.0517(8) -0.0079(6) 0.0172(6) 0.0062(6)
O2 0.0322(9) 0.0204(8) 0.0539(11) 0.000 0.0066(8) 0.000
N4 0.0198(8) 0.0247(9) 0.0339(10) 0.000 0.0178(8) 0.000
O3 0.0391(7) 0.0525(8) 0.0517(8) -0.0126(6) 0.0283(7) -0.0281(7)
O4 0.0374(9) 0.0207(8) 0.0483(10) 0.000 0.0278(8) 0.000

loop_
_atom_type_symbol
_atom_type_description
_atom_type_scat_dispersion_real
_atom_type_scat_dispersion_imag
_atom_type_scat_source
C C 0.0033 0.0016 'International Tables Vol C Tables 4.2.6.8 and 6.1.1.4'
H H 0.0000 0.0000 'International Tables Vol C Tables 4.2.6.8 and 6.1.1.4'
N N 0.0061 0.0033 'International Tables Vol C Tables 4.2.6.8 and 6.1.1.4'
O O 0.0106 0.0060 'International Tables Vol C Tables 4.2.6.8 and 6.1.1.4'
Zn Zn 0.2839 1.4301 'International Tables Vol C Tables 4.2.6.8 and 6.1.1.4'

loop_
_geom_angle_atom_site_label_1
_geom_angle_atom_site_label_2
_geom_angle_atom_site_label_3
_geom_angle_site_symmetry_1
_geom_angle_site_symmetry_3
_geom_angle
_geom_angle_publ_flag
N2 Zn1 N2 2 . 152.24(7) ?
N2 Zn1 N1 2 . 104.89(4) ?
N2 Zn1 N1 . . 78.71(4) ?
N2 Zn1 N1 2 2 78.71(4) ?
N2 Zn1 N1 . 2 104.89(4) ?
N1 Zn1 N1 . 2 165.33(6) ?
N2 Zn1 O3 2 2 127.93(4) ?
N2 Zn1 O3 . 2 79.55(4) ?
N1 Zn1 O3 . 2 84.87(4) ?
N1 Zn1 O3 2 2 81.88(4) ?
N2 Zn1 O3 2 . 79.55(4) ?
N2 Zn1 O3 . . 127.93(4) ?
N1 Zn1 O3 . . 81.88(4) ?
N1 Zn1 O3 2 . 84.87(4) ?
O3 Zn1 O3 2 . 50.81(6) ?
N2 Zn1 O1 2 2 77.74(5) ?
N2 Zn1 O1 . 2 76.89(4) ?
N1 Zn1 O1 . 2 120.24(4) ?
N1 Zn1 O1 2 2 74.34(4) ?
O3 Zn1 O1 2 2 140.61(4) ?
O3 Zn1 O1 . 2 151.71(4) ?
N2 Zn1 O1 2 . 76.89(4) ?
N2 Zn1 O1 . . 77.74(5) ?
N1 Zn1 O1 . . 74.34(4) ?
N1 Zn1 O1 2 . 120.24(4) ?
O3 Zn1 O1 2 . 151.71(4) ?
O3 Zn1 O1 . . 140.61(4) ?
O1 Zn1 O1 2 . 47.53(6) ?
C18 N1 C15 . . 117.83(12) ?
C18 N1 Zn1 . . 129.38(9) ?
C15 N1 Zn1 . . 112.73(9) ?
C1 N2 C5 . . 118.01(12) ?
C1 N2 Zn1 . . 127.78(10) ?
C5 N2 Zn1 . . 114.19(9) ?
N2 C1 C2 . . 123.07(13) ?
N2 C1 H1 . . 118.5 ?
C2 C1 H1 . . 118.5 ?
C3 C2 C1 . . 120.41(13) ?
C3 C2 H2 . . 119.8 ?
C1 C2 H2 . . 119.8 ?
C2 C3 C4 . . 117.79(13) ?
C2 C3 C6 . . 119.47(12) ?
C4 C3 C6 . . 122.72(12) ?
C5 C4 C3 . . 117.58(12) ?
C5 C4 C12 . . 118.42(12) ?
C3 C4 C12 . . 123.85(12) ?
N2 C5 C4 . . 122.97(12) ?
N2 C5 C15 . . 116.89(12) ?
C4 C5 C15 . . 120.12(12) ?
C11 C6 C7 . . 119.16(13) ?
C11 C6 C3 . . 121.67(13) ?
C7 C6 C3 . . 119.11(13) ?
C8 C7 C6 . . 120.25(15) ?
C8 C7 H7 . . 119.9 ?
C6 C7 H7 . . 119.9 ?
C9 C8 C7 . . 120.07(15) ?
C9 C8 H8 . . 120.0 ?
C7 C8 H8 . . 120.0 ?
C8 C9 C10 . . 120.26(14) ?
C8 C9 H9 . . 119.9 ?
C10 C9 H9 . . 119.9 ?
C9 C10 C11 . . 120.00(15) ?
C9 C10 H10 . . 120.0 ?
C11 C10 H10 . . 120.0 ?
C10 C11 C6 . . 120.23(14) ?
C10 C11 H11 . . 119.9 ?
C6 C11 H11 . . 119.9 ?
C13 C12 C4 . . 121.36(12) ?
C13 C12 H12 . . 119.3 ?
C4 C12 H12 . . 119.3 ?
C12 C13 C14 . . 121.75(12) ?
C12 C13 H13 . . 119.1 ?
C14 C13 H13 . . 119.1 ?
C15 C14 C16 . . 117.91(12) ?
C15 C14 C13 . . 118.44(12) ?
C16 C14 C13 . . 123.61(12) ?
N1 C15 C14 . . 123.29(12) ?
N1 C15 C5 . . 116.78(12) ?
C14 C15 C5 . . 119.89(12) ?
C17 C16 C14 . . 117.34(12) ?
C17 C16 C19 . . 119.99(12) ?
C14 C16 C19 . . 122.67(12) ?
C16 C17 C18 . . 120.58(13) ?
C16 C17 H17 . . 119.7 ?
C18 C17 H17 . . 119.7 ?
N1 C18 C17 . . 123.00(13) ?
N1 C18 H18 . . 118.5 ?
C17 C18 H18 . . 118.5 ?
C24 C19 C20 . . 118.83(13) ?
C24 C19 C16 . . 119.45(13) ?
C20 C19 C16 . . 121.66(13) ?
C21 C20 C19 . . 120.15(14) ?
C21 C20 H20 . . 119.9 ?
C19 C20 H20 . . 119.9 ?
C22 C21 C20 . . 120.40(15) ?
C22 C21 H21 . . 119.8 ?
C20 C21 H21 . . 119.8 ?
C21 C22 C23 . . 120.07(15) ?
C21 C22 H22 . . 120.0 ?
C23 C22 H22 . . 120.0 ?
C22 C23 C24 . . 119.74(15) ?
C22 C23 H23 . . 120.1 ?
C24 C23 H23 . . 120.1 ?
C23 C24 C19 . . 120.81(15) ?
C23 C24 H24 . . 119.6 ?
C19 C24 H24 . . 119.6 ?
O2 N3 O1 . . 120.79(10) ?
O2 N3 O1 . 2 120.79(10) ?
O1 N3 O1 . 2 118.4(2) ?
N3 O1 Zn1 . . 97.02(11) ?
O4 N4 O3 . . 121.25(10) ?
O4 N4 O3 . 2 121.25(10) ?
O3 N4 O3 . 2 117.5(2) ?
N4 O3 Zn1 . . 95.84(11) ?

loop_
_geom_bond_atom_site_label_1
_geom_bond_atom_site_label_2
_geom_bond_site_symmetry_2
_geom_bond_distance
_geom_bond_publ_flag
Zn1 N2 2 2.0843(12) ?
Zn1 N2 . 2.0843(12) ?
Zn1 N1 . 2.1309(12) ?
Zn1 N1 2 2.1309(12) ?
Zn1 O3 2 2.4926(15) ?
Zn1 O3 . 2.4926(15) ?
Zn1 O1 2 2.6673(15) ?
Zn1 O1 . 2.6673(15) ?
N1 C18 . 1.3282(18) ?
N1 C15 . 1.3578(17) ?
N2 C1 . 1.3270(19) ?
N2 C5 . 1.3594(17) ?
C1 C2 . 1.388(2) ?
C1 H1 . 0.9500 ?
C2 C3 . 1.3803(19) ?
C2 H2 . 0.9500 ?
C3 C4 . 1.4271(19) ?
C3 C6 . 1.4840(19) ?
C4 C5 . 1.4083(19) ?
C4 C12 . 1.4356(18) ?
C5 C15 . 1.4464(19) ?
C6 C11 . 1.392(2) ?
C6 C7 . 1.394(2) ?
C7 C8 . 1.390(2) ?
C7 H7 . 0.9500 ?
C8 C9 . 1.379(2) ?
C8 H8 . 0.9500 ?
C9 C10 . 1.383(2) ?
C9 H9 . 0.9500 ?
C10 C11 . 1.390(2) ?
C10 H10 . 0.9500 ?
C11 H11 . 0.9500 ?
C12 C13 . 1.352(2) ?
C12 H12 . 0.9500 ?
C13 C14 . 1.4343(19) ?
C13 H13 . 0.9500 ?
C14 C15 . 1.4073(19) ?
C14 C16 . 1.4261(19) ?
C16 C17 . 1.3854(19) ?
C16 C19 . 1.4814(19) ?
C17 C18 . 1.394(2) ?
C17 H17 . 0.9500 ?
C18 H18 . 0.9500 ?
C19 C24 . 1.393(2) ?
C19 C20 . 1.396(2) ?
C20 C21 . 1.387(2) ?
C20 H20 . 0.9500 ?
C21 C22 . 1.382(3) ?
C21 H21 . 0.9500 ?
C22 C23 . 1.383(3) ?
C22 H22 . 0.9500 ?
C23 C24 . 1.387(2) ?
C23 H23 . 0.9500 ?
C24 H24 . 0.9500 ?
N3 O2 . 1.234(2) ?
N3 O1 . 1.2513(16) ?
N3 O1 2 1.2513(16) ?
N4 O4 . 1.225(2) ?
N4 O3 . 1.2508(15) ?
N4 O3 2 1.2508(15) ?

loop_
_geom_torsion_atom_site_label_1
_geom_torsion_atom_site_label_2
_geom_torsion_atom_site_label_3
_geom_torsion_atom_site_label_4
_geom_torsion_site_symmetry_1
_geom_torsion_site_symmetry_2
_geom_torsion_site_symmetry_3
_geom_torsion_site_symmetry_4
_geom_torsion
_geom_torsion_publ_flag
N2 Zn1 N1 C18 2 . . . 32.48(13) ?
N2 Zn1 N1 C18 . . . . -175.80(13) ?
N1 Zn1 N1 C18 2 . . . -70.00(12) ?
O3 Zn1 N1 C18 2 . . . -95.46(12) ?
O3 Zn1 N1 C18 . . . . -44.37(12) ?
O1 Zn1 N1 C18 2 . . . 116.78(12) ?
O1 Zn1 N1 C18 . . . . 103.92(13) ?
N2 Zn1 N1 C15 2 . . . -144.42(9) ?
N2 Zn1 N1 C15 . . . . 7.31(9) ?
N1 Zn1 N1 C15 2 . . . 113.11(9) ?
O3 Zn1 N1 C15 2 . . . 87.65(9) ?
O3 Zn1 N1 C15 . . . . 138.74(10) ?
O1 Zn1 N1 C15 2 . . . -60.11(10) ?
O1 Zn1 N1 C15 . . . . -72.97(9) ?
N2 Zn1 N2 C1 2 . . . -84.68(12) ?
N1 Zn1 N2 C1 . . . . 174.74(13) ?
N1 Zn1 N2 C1 2 . . . 9.35(14) ?
O3 Zn1 N2 C1 2 . . . 87.95(13) ?
O3 Zn1 N2 C1 . . . . 104.51(13) ?
O1 Zn1 N2 C1 2 . . . -60.25(12) ?
O1 Zn1 N2 C1 . . . . -109.04(13) ?
N2 Zn1 N2 C5 2 . . . 93.76(9) ?
N1 Zn1 N2 C5 . . . . -6.81(9) ?
N1 Zn1 N2 C5 2 . . . -172.20(9) ?
O3 Zn1 N2 C5 2 . . . -93.60(10) ?
O3 Zn1 N2 C5 . . . . -77.04(11) ?
O1 Zn1 N2 C5 2 . . . 118.20(10) ?
O1 Zn1 N2 C5 . . . . 69.41(10) ?
C5 N2 C1 C2 . . . . 1.6(2) ?
Zn1 N2 C1 C2 . . . . -179.98(11) ?
N2 C1 C2 C3 . . . . -3.7(2) ?
C1 C2 C3 C4 . . . . 1.6(2) ?
C1 C2 C3 C6 . . . . 179.98(13) ?
C2 C3 C4 C5 . . . . 2.00(19) ?
C6 C3 C4 C5 . . . . -176.28(12) ?
C2 C3 C4 C12 . . . . 177.44(13) ?
C6 C3 C4 C12 . . . . -0.8(2) ?
C1 N2 C5 C4 . . . . 2.3(2) ?
Zn1 N2 C5 C4 . . . . -176.27(10) ?
C1 N2 C5 C15 . . . . -175.98(12) ?
Zn1 N2 C5 C15 . . . . 5.42(15) ?
C3 C4 C5 N2 . . . . -4.1(2) ?
C12 C4 C5 N2 . . . . -179.82(12) ?
C3 C4 C5 C15 . . . . 174.13(12) ?
C12 C4 C5 C15 . . . . -1.56(19) ?
C2 C3 C6 C11 . . . . 125.56(15) ?
C4 C3 C6 C11 . . . . -56.18(19) ?
C2 C3 C6 C7 . . . . -51.64(19) ?
C4 C3 C6 C7 . . . . 126.62(15) ?
C11 C6 C7 C8 . . . . 1.1(2) ?
C3 C6 C7 C8 . . . . 178.40(13) ?
C6 C7 C8 C9 . . . . -1.5(2) ?
C7 C8 C9 C10 . . . . 0.2(2) ?
C8 C9 C10 C11 . . . . 1.4(2) ?
C9 C10 C11 C6 . . . . -1.8(2) ?
C7 C6 C11 C10 . . . . 0.5(2) ?
C3 C6 C11 C10 . . . . -176.71(13) ?
C5 C4 C12 C13 . . . . 2.2(2) ?
C3 C4 C12 C13 . . . . -173.24(13) ?
C4 C12 C13 C14 . . . . -1.6(2) ?
C12 C13 C14 C15 . . . . 0.4(2) ?
C12 C13 C14 C16 . . . . 178.20(13) ?
C18 N1 C15 C14 . . . . -1.7(2) ?
Zn1 N1 C15 C14 . . . . 175.54(10) ?
C18 N1 C15 C5 . . . . 175.91(12) ?
Zn1 N1 C15 C5 . . . . -6.80(15) ?
C16 C14 C15 N1 . . . . -0.2(2) ?
C13 C14 C15 N1 . . . . 177.73(12) ?
C16 C14 C15 C5 . . . . -177.75(12) ?
C13 C14 C15 C5 . . . . 0.14(19) ?
N2 C5 C15 N1 . . . . 1.08(18) ?
C4 C5 C15 N1 . . . . -177.28(12) ?
N2 C5 C15 C14 . . . . 178.82(12) ?
C4 C5 C15 C14 . . . . 0.46(19) ?
C15 C14 C16 C17 . . . . 1.90(19) ?
C13 C14 C16 C17 . . . . -175.87(13) ?
C15 C14 C16 C19 . . . . -178.05(12) ?
C13 C14 C16 C19 . . . . 4.2(2) ?
C14 C16 C17 C18 . . . . -1.8(2) ?
C19 C16 C17 C18 . . . . 178.14(13) ?
C15 N1 C18 C17 . . . . 1.9(2) ?
Zn1 N1 C18 C17 . . . . -174.87(10) ?
C16 C17 C18 N1 . . . . -0.1(2) ?
C17 C16 C19 C24 . . . . 46.16(19) ?
C14 C16 C19 C24 . . . . -133.88(14) ?
C17 C16 C19 C20 . . . . -131.04(15) ?
C14 C16 C19 C20 . . . . 48.91(19) ?
C24 C19 C20 C21 . . . . -0.2(2) ?
C16 C19 C20 C21 . . . . 177.05(13) ?
C19 C20 C21 C22 . . . . 0.0(2) ?
C20 C21 C22 C23 . . . . 0.2(3) ?
C21 C22 C23 C24 . . . . -0.2(3) ?
C22 C23 C24 C19 . . . . 0.0(2) ?
C20 C19 C24 C23 . . . . 0.2(2) ?
C16 C19 C24 C23 . . . . -177.13(14) ?
O2 N3 O1 Zn1 . . . . 180.0 ?
O1 N3 O1 Zn1 2 . . . 0.0 ?
N2 Zn1 O1 N3 2 . . . -85.27(7) ?
N2 Zn1 O1 N3 . . . . 83.35(8) ?
N1 Zn1 O1 N3 . . . . 164.89(8) ?
N1 Zn1 O1 N3 2 . . . -16.89(9) ?
O3 Zn1 O1 N3 2 . . . 120.67(8) ?
O3 Zn1 O1 N3 . . . . -140.03(7) ?
O1 Zn1 O1 N3 2 . . . 0.0 ?
O4 N4 O3 Zn1 . . . . 180.0 ?
O3 N4 O3 Zn1 2 . . . 0.0 ?
N2 Zn1 O3 N4 2 . . . 163.13(7) ?
N2 Zn1 O3 N4 . . . . -21.21(9) ?
N1 Zn1 O3 N4 . . . . -89.99(7) ?
N1 Zn1 O3 N4 2 . . . 83.70(7) ?
O3 Zn1 O3 N4 2 . . . 0.0 ?
O1 Zn1 O3 N4 2 . . . 126.09(8) ?
O1 Zn1 O3 N4 . . . . -142.88(6) ?
